data_7115160
loop_
_publ_author_name
'Bendix, Jesper'
'Gray, Harry B.'
'Golubkov, Galina'
'Gross, Zeev'

_publ_section_title
;
 High-field (high-frequency) EPR spectroscopy and structural
 characterization of a novel manganese(iii) corrole
;
_journal_issue 19
_journal_name_full 'Chemical Communications'
_journal_page_first 1957
_journal_paper_doi 10.1039/b006299p
_journal_year 2000
_chemical_formula_sum 'C55 H23 F15 Mn N4 O P'
_chemical_formula_weight 1126.68
_chemical_name_systematic
; 
 ? 
;
_space_group_IT_number 14
_symmetry_cell_setting monoclinic
_symmetry_space_group_name_Hall '-P 2yn'
_symmetry_space_group_name_H-M 'P 1 21/n 1'
_atom_sites_solution_hydrogens difmap
_atom_sites_solution_primary direct
_atom_sites_solution_secondary direct
_audit_creation_method SHELXL-97
_cell_angle_alpha 90.00
_cell_angle_beta 100.306(2)
_cell_angle_gamma 90.00
_cell_formula_units_Z 4
_cell_length_a 13.8826(15)
_cell_length_b 12.8019(14)
_cell_length_c 25.952(3)
_cell_measurement_reflns_used 4520
_cell_measurement_temperature 98(2)
_cell_measurement_theta_max 25.53
_cell_measurement_theta_min 2.18
_cell_volume 4537.9(9)
_computing_cell_refinement 'Bruker SMART'
_computing_data_collection 'Bruker SMART'
_computing_data_reduction 'Bruker SHELXTL'
_computing_molecular_graphics 'Bruker SHELXTL'
_computing_publication_material 'Bruker SHELXTL'
_computing_structure_refinement 'SHELXL-97 (Sheldrick, 1997)'
_computing_structure_solution 'SHELXS-97 (Sheldrick, 1990)'
_diffrn_ambient_temperature 98(2)
_diffrn_measured_fraction_theta_full 0.894
_diffrn_measured_fraction_theta_max 0.894
_diffrn_measurement_device_type 'CCD area detector'
_diffrn_measurement_method 'phi and omega scans'
_diffrn_radiation_monochromator graphite
_diffrn_radiation_source 'fine-focus sealed tube'
_diffrn_radiation_type MoK\a
_diffrn_radiation_wavelength 0.71073
_diffrn_reflns_av_R_equivalents 0.0864
_diffrn_reflns_av_sigmaI/netI 0.1420
_diffrn_reflns_limit_h_max 16
_diffrn_reflns_limit_h_min -17
_diffrn_reflns_limit_k_max 17
_diffrn_reflns_limit_k_min -16
_diffrn_reflns_limit_l_max 33
_diffrn_reflns_limit_l_min -33
_diffrn_reflns_number 29363
_diffrn_reflns_theta_full 28.60
_diffrn_reflns_theta_max 28.60
_diffrn_reflns_theta_min 1.78
_exptl_absorpt_coefficient_mu 0.437
_exptl_absorpt_correction_type none
_exptl_crystal_colour Purple
_exptl_crystal_density_diffrn 1.649
_exptl_crystal_density_method 'not measured'
_exptl_crystal_description Plate
_exptl_crystal_F_000 2256
_exptl_crystal_size_max 0.222
_exptl_crystal_size_mid 0.185
_exptl_crystal_size_min 0.007
_refine_diff_density_max 0.308
_refine_diff_density_min -0.436
_refine_diff_density_rms 0.073
_refine_ls_extinction_method none
_refine_ls_goodness_of_fit_ref 0.857
_refine_ls_hydrogen_treatment Unrestrained
_refine_ls_matrix_type 'Full matrix'
_refine_ls_number_parameters 786
_refine_ls_number_reflns 10384
_refine_ls_number_restraints 0
_refine_ls_restrained_S_all 0.857
_refine_ls_R_factor_all 0.1167
_refine_ls_R_factor_gt 0.0443
_refine_ls_shift/su_max 0.001
_refine_ls_shift/su_mean 0.000
_refine_ls_structure_factor_coef Fsqd
_refine_ls_weighting_details w=1/s^2^(Fo^2^)
_refine_ls_weighting_scheme sigma
_refine_ls_wR_factor_gt 0.0628
_refine_ls_wR_factor_ref 0.0754
_reflns_number_gt 5262
_reflns_number_total 10384
_reflns_threshold_expression >2sigma(I)
_cod_data_source_file b006299p.txt
_cod_data_source_block zig1t
_cod_depositor_comments
;
The following automatic conversions were performed:

'_symmetry_cell_setting' value 'Monoclinic' changed to 'monoclinic'
according to
/usr/data/users/saulius/automatic-downloads/retrospective/RSC/lib/dictionaries/cif_core.dic
dictionary named 'cif_core.dic' version 2.4.2 from
2011-04-26.

'_refine_ls_weighting_scheme' value 'Sigma' changed to
'sigma' according to
/usr/data/users/saulius/automatic-downloads/retrospective/RSC/lib/dictionaries/cif_core.dic
dictionary named 'cif_core.dic' version 2.4.2 from 2011-04-26.

Automatic conversion script
Id: cif_fix_values 2281 2013-09-26 08:29:07Z andrius 

The following automatic conversions were performed:

'_atom_sites_solution_primary' value 'Direct methods' was changed to
'direct'.

'_atom_sites_solution_secondary' value 'Direct methods' was changed
to 'direct'.

'_atom_sites_solution_hydrogens' value 'Difference Fourier map' was
changed to 'difmap'.

Automatic conversion script
Id: cif_fix_values 6452 2018-10-05 10:23:21Z andrius 
;
_cod_original_sg_symbol_H-M P2(1)/n
_cod_database_code 7115160

loop_
_symmetry_equiv_pos_as_xyz
'x, y, z'
'-x+1/2, y+1/2, -z+1/2'
'-x, -y, -z'
'x-1/2, -y-1/2, z-1/2'

loop_
_atom_site_label
_atom_site_type_symbol
_atom_site_fract_x
_atom_site_fract_y
_atom_site_fract_z
_atom_site_U_iso_or_equiv
_atom_site_adp_type
_atom_site_occupancy
_atom_site_symmetry_multiplicity
_atom_site_calc_flag
Mn Mn 0.75325(3) 0.87126(3) 0.157843(18) 0.01615(11) Uani 1 1 d
P P 0.75694(6) 1.08256(6) 0.07170(3) 0.0196(2) Uani 1 1 d
O O 0.75560(15) 0.97831(14) 0.09806(7) 0.0208(5) Uani 1 1 d
F1 F 0.95853(13) 0.71097(14) 0.01826(6) 0.0298(5) Uani 1 1 d
F2 F 1.09525(13) 0.59290(14) -0.01450(7) 0.0340(5) Uani 1 1 d
F3 F 1.20573(13) 0.45831(13) 0.05240(7) 0.0348(5) Uani 1 1 d
F4 F 1.17943(13) 0.44539(14) 0.15329(7) 0.0349(5) Uani 1 1 d
F5 F 1.04191(12) 0.56027(13) 0.18645(6) 0.0271(4) Uani 1 1 d
F6 F 0.92363(13) 0.94867(13) 0.36141(6) 0.0265(4) Uani 1 1 d
F7 F 1.06512(13) 1.03219(13) 0.43453(7) 0.0318(5) Uani 1 1 d
F8 F 1.20263(13) 1.15806(13) 0.40524(7) 0.0342(5) Uani 1 1 d
F9 F 1.19683(13) 1.20358(14) 0.30289(7) 0.0344(5) Uani 1 1 d
F10 F 1.05095(12) 1.12594(13) 0.22966(6) 0.0260(4) Uani 1 1 d
F11 F 0.54489(12) 1.20938(12) 0.16439(6) 0.0242(4) Uani 1 1 d
F12 F 0.37892(13) 1.32058(12) 0.15673(7) 0.0289(5) Uani 1 1 d
F13 F 0.21682(13) 1.23348(14) 0.18399(8) 0.0386(5) Uani 1 1 d
F14 F 0.22207(13) 1.03126(13) 0.21760(7) 0.0337(5) Uani 1 1 d
F15 F 0.38418(12) 0.91722(12) 0.22181(6) 0.0235(4) Uani 1 1 d
N1 N 0.89042(17) 0.84749(17) 0.18291(9) 0.0150(6) Uani 1 1 d
N2 N 0.73558(17) 0.96690(18) 0.21234(9) 0.0164(6) Uani 1 1 d
N3 N 0.61511(17) 0.84661(17) 0.14364(9) 0.0160(6) Uani 1 1 d
N4 N 0.74965(18) 0.74870(18) 0.11554(9) 0.0181(6) Uani 1 1 d
C1 C 0.9519(2) 0.7807(2) 0.16157(11) 0.0169(7) Uani 1 1 d
C2 C 1.0492(2) 0.8009(2) 0.18767(12) 0.0190(7) Uani 1 1 d
C3 C 1.0469(2) 0.8760(2) 0.22409(12) 0.0179(7) Uani 1 1 d
C4 C 0.9474(2) 0.9062(2) 0.22138(11) 0.0164(7) Uani 1 1 d
C5 C 0.9096(2) 0.9813(2) 0.25206(11) 0.0171(7) Uani 1 1 d
C6 C 0.8110(2) 1.0097(2) 0.24844(11) 0.0164(7) Uani 1 1 d
C7 C 0.7698(2) 1.0870(2) 0.27819(12) 0.0186(7) Uani 1 1 d
C8 C 0.6716(2) 1.0908(2) 0.25971(12) 0.0201(7) Uani 1 1 d
C9 C 0.6487(2) 1.0157(2) 0.21850(11) 0.0178(7) Uani 1 1 d
C10 C 0.5567(2) 0.9919(2) 0.18851(11) 0.0168(7) Uani 1 1 d
C11 C 0.5398(2) 0.9093(2) 0.15173(11) 0.0179(7) Uani 1 1 d
C12 C 0.4542(2) 0.8755(2) 0.11699(12) 0.0183(7) Uani 1 1 d
C13 C 0.4808(2) 0.7944(2) 0.08732(12) 0.0185(7) Uani 1 1 d
C14 C 0.5822(2) 0.7766(2) 0.10431(11) 0.0172(7) Uani 1 1 d
C15 C 0.6588(2) 0.7159(2) 0.09039(11) 0.0180(7) Uani 1 1 d
C16 C 0.6738(2) 0.6276(2) 0.05964(12) 0.0213(7) Uani 1 1 d
C17 C 0.7716(2) 0.6091(2) 0.06651(12) 0.0222(8) Uani 1 1 d
C18 C 0.8204(2) 0.6878(2) 0.10125(11) 0.0164(7) Uani 1 1 d
C19 C 0.9197(2) 0.7058(2) 0.12297(11) 0.0182(7) Uani 1 1 d
C20 C 0.9950(2) 0.6398(2) 0.10358(11) 0.0180(7) Uani 1 1 d
C21 C 1.0106(2) 0.6450(2) 0.05283(12) 0.0210(7) Uani 1 1 d
C22 C 1.0808(2) 0.5844(2) 0.03474(12) 0.0224(8) Uani 1 1 d
C23 C 1.1367(2) 0.5163(2) 0.06881(13) 0.0237(8) Uani 1 1 d
C24 C 1.1239(2) 0.5105(2) 0.11954(13) 0.0243(8) Uani 1 1 d
C25 C 1.0532(2) 0.5708(2) 0.13622(12) 0.0220(8) Uani 1 1 d
C26 C 0.9828(2) 1.0333(2) 0.29310(12) 0.0175(7) Uani 1 1 d
C27 C 0.9890(2) 1.0128(2) 0.34580(12) 0.0209(7) Uani 1 1 d
C28 C 1.0616(2) 1.0530(2) 0.38341(12) 0.0233(8) Uani 1 1 d
C29 C 1.1319(2) 1.1172(2) 0.36833(13) 0.0242(8) Uani 1 1 d
C30 C 1.1281(2) 1.1409(2) 0.31656(13) 0.0225(8) Uani 1 1 d
C31 C 1.0541(2) 1.1006(2) 0.27991(12) 0.0194(7) Uani 1 1 d
C32 C 0.4706(2) 1.0579(2) 0.19256(11) 0.0164(7) Uani 1 1 d
C33 C 0.4654(2) 1.1633(2) 0.17695(12) 0.0195(7) Uani 1 1 d
C34 C 0.3817(2) 1.2210(2) 0.17375(12) 0.0207(7) Uani 1 1 d
C35 C 0.2993(2) 1.1775(2) 0.18724(13) 0.0243(8) Uani 1 1 d
C36 C 0.3021(2) 1.0751(2) 0.20362(12) 0.0230(8) Uani 1 1 d
C37 C 0.3859(2) 1.0182(2) 0.20561(12) 0.0193(7) Uani 1 1 d
C38 C 0.8326(2) 1.1769(2) 0.11003(12) 0.0219(8) Uani 1 1 d
C39 C 0.9228(3) 1.2066(3) 0.09832(15) 0.0330(9) Uani 1 1 d
C40 C 0.9803(3) 1.2790(3) 0.13052(16) 0.0409(11) Uani 1 1 d
C41 C 0.9498(3) 1.3181(3) 0.17434(16) 0.0450(11) Uani 1 1 d
C42 C 0.8610(3) 1.2875(3) 0.18655(15) 0.0372(10) Uani 1 1 d
C43 C 0.8036(3) 1.2167(3) 0.15447(14) 0.0310(9) Uani 1 1 d
C44 C 0.6372(2) 1.1393(2) 0.05814(11) 0.0192(7) Uani 1 1 d
C45 C 0.5562(3) 1.0736(3) 0.05365(12) 0.0251(8) Uani 1 1 d
C46 C 0.4620(3) 1.1144(3) 0.04476(12) 0.0295(9) Uani 1 1 d
C47 C 0.4486(3) 1.2218(3) 0.04010(13) 0.0329(9) Uani 1 1 d
C48 C 0.5280(3) 1.2872(3) 0.04467(13) 0.0312(9) Uani 1 1 d
C49 C 0.6224(3) 1.2477(2) 0.05356(12) 0.0253(8) Uani 1 1 d
C50 C 0.7996(2) 1.0630(2) 0.01077(12) 0.0218(7) Uani 1 1 d
C51 C 0.7976(2) 1.1425(3) -0.02637(13) 0.0261(8) Uani 1 1 d
C52 C 0.8299(3) 1.1227(3) -0.07248(13) 0.0328(9) Uani 1 1 d
C53 C 0.8630(3) 1.0259(3) -0.08312(15) 0.0388(10) Uani 1 1 d
C54 C 0.8642(3) 0.9466(3) -0.04699(15) 0.0468(11) Uani 1 1 d
C55 C 0.8320(3) 0.9644(3) 0.00016(14) 0.0351(9) Uani 1 1 d
H2 H 1.1021(18) 0.7699(18) 0.1803(9) 0.001(7) Uiso 1 1 d
H3 H 1.0905(19) 0.905(2) 0.2472(10) 0.017(9) Uiso 1 1 d
H7 H 0.806(2) 1.125(2) 0.3088(10) 0.023(8) Uiso 1 1 d
H8 H 0.622(2) 1.126(2) 0.2699(10) 0.017(8) Uiso 1 1 d
H12 H 0.3891(18) 0.9075(18) 0.1131(9) 0.003(7) Uiso 1 1 d
H13 H 0.442(2) 0.760(2) 0.0587(10) 0.019(8) Uiso 1 1 d
H16 H 0.6268(19) 0.5902(19) 0.0377(10) 0.014(8) Uiso 1 1 d
H17 H 0.807(2) 0.555(2) 0.0525(11) 0.024(9) Uiso 1 1 d
H39 H 0.941(2) 1.182(3) 0.0672(13) 0.047(12) Uiso 1 1 d
H40 H 1.045(3) 1.298(3) 0.1241(13) 0.061(13) Uiso 1 1 d
H41 H 0.995(2) 1.363(2) 0.1981(12) 0.045(11) Uiso 1 1 d
H42 H 0.830(3) 1.318(3) 0.2143(13) 0.056(12) Uiso 1 1 d
H43 H 0.744(3) 1.196(3) 0.1633(13) 0.058(13) Uiso 1 1 d
H45 H 0.570(2) 1.000(2) 0.0569(10) 0.019(8) Uiso 1 1 d
H46 H 0.398(2) 1.068(2) 0.0384(11) 0.039(10) Uiso 1 1 d
H47 H 0.379(2) 1.254(2) 0.0309(11) 0.032(9) Uiso 1 1 d
H48 H 0.520(2) 1.362(2) 0.0413(11) 0.033(10) Uiso 1 1 d
H49 H 0.6815(19) 1.2929(19) 0.0587(9) 0.010(8) Uiso 1 1 d
H51 H 0.7737(19) 1.208(2) -0.0187(10) 0.013(8) Uiso 1 1 d
H52 H 0.825(2) 1.179(2) -0.0956(12) 0.035(10) Uiso 1 1 d
H53 H 0.887(2) 1.015(2) -0.1125(12) 0.038(11) Uiso 1 1 d
H54 H 0.875(2) 0.874(2) -0.0589(12) 0.044(10) Uiso 1 1 d
H55 H 0.837(2) 0.913(2) 0.0275(12) 0.047(11) Uiso 1 1 d

loop_
_atom_site_aniso_label
_atom_site_aniso_U_11
_atom_site_aniso_U_22
_atom_site_aniso_U_33
_atom_site_aniso_U_23
_atom_site_aniso_U_13
_atom_site_aniso_U_12
Mn 0.0139(3) 0.0165(2) 0.0185(2) -0.0017(2) 0.0038(2) 0.0003(2)
P 0.0209(5) 0.0184(4) 0.0197(4) 0.0006(4) 0.0041(4) -0.0010(4)
O 0.0228(13) 0.0166(11) 0.0234(12) 0.0052(9) 0.0054(10) 0.0010(10)
F1 0.0335(12) 0.0353(11) 0.0217(10) 0.0061(9) 0.0075(9) 0.0097(10)
F2 0.0395(13) 0.0385(11) 0.0282(11) -0.0048(9) 0.0178(10) 0.0023(10)
F3 0.0299(12) 0.0341(11) 0.0442(13) -0.0082(10) 0.0168(10) 0.0093(10)
F4 0.0318(12) 0.0307(11) 0.0419(12) 0.0050(9) 0.0056(10) 0.0146(10)
F5 0.0307(12) 0.0272(10) 0.0243(10) 0.0040(8) 0.0074(9) 0.0070(9)
F6 0.0272(11) 0.0300(11) 0.0229(10) 0.0004(8) 0.0058(9) -0.0062(9)
F7 0.0334(12) 0.0357(11) 0.0238(11) -0.0014(9) -0.0013(9) -0.0004(10)
F8 0.0197(11) 0.0328(11) 0.0454(12) -0.0158(9) -0.0068(10) 0.0016(9)
F9 0.0197(11) 0.0280(11) 0.0565(14) -0.0034(10) 0.0093(10) -0.0075(9)
F10 0.0223(11) 0.0288(10) 0.0289(11) 0.0027(9) 0.0096(9) -0.0002(9)
F11 0.0210(11) 0.0219(9) 0.0322(11) 0.0009(8) 0.0119(9) -0.0029(9)
F12 0.0328(12) 0.0184(9) 0.0365(12) 0.0062(8) 0.0084(10) 0.0069(9)
F13 0.0229(12) 0.0333(11) 0.0623(14) 0.0104(10) 0.0145(11) 0.0138(10)
F14 0.0197(11) 0.0332(11) 0.0524(13) 0.0053(10) 0.0181(10) 0.0013(9)
F15 0.0186(10) 0.0201(9) 0.0341(11) 0.0069(8) 0.0112(9) 0.0016(8)
N1 0.0153(15) 0.0149(13) 0.0159(13) -0.0022(10) 0.0055(11) 0.0019(11)
N2 0.0102(14) 0.0187(14) 0.0204(14) -0.0010(11) 0.0030(11) 0.0013(11)
N3 0.0143(15) 0.0163(13) 0.0177(14) -0.0034(10) 0.0034(12) -0.0007(11)
N4 0.0143(15) 0.0174(13) 0.0219(15) -0.0018(11) 0.0013(12) 0.0015(12)
C1 0.0189(19) 0.0171(16) 0.0156(16) 0.0024(13) 0.0059(14) 0.0035(14)
C2 0.018(2) 0.0219(18) 0.0190(17) 0.0014(14) 0.0080(15) 0.0031(16)
C3 0.0148(18) 0.0168(16) 0.0219(18) 0.0011(15) 0.0029(15) -0.0011(15)
C4 0.0100(17) 0.0184(16) 0.0215(17) -0.0014(13) 0.0042(14) -0.0014(13)
C5 0.0165(18) 0.0180(17) 0.0162(16) -0.0019(13) 0.0009(14) -0.0018(14)
C6 0.0145(18) 0.0187(16) 0.0161(16) 0.0004(13) 0.0031(14) 0.0004(14)
C7 0.0181(19) 0.0204(17) 0.0175(17) -0.0021(14) 0.0033(14) 0.0033(15)
C8 0.019(2) 0.0242(18) 0.0191(18) -0.0025(14) 0.0086(15) 0.0046(16)
C9 0.0150(18) 0.0178(17) 0.0206(17) -0.0016(13) 0.0029(14) 0.0015(14)
C10 0.0158(18) 0.0190(16) 0.0168(16) 0.0023(13) 0.0062(14) 0.0021(14)
C11 0.0169(18) 0.0171(16) 0.0213(17) 0.0019(13) 0.0081(14) 0.0009(14)
C12 0.0161(18) 0.0174(16) 0.0209(17) 0.0029(14) 0.0019(14) 0.0014(15)
C13 0.0146(18) 0.0186(17) 0.0224(18) -0.0003(14) 0.0039(15) -0.0004(15)
C14 0.0174(19) 0.0187(16) 0.0156(16) 0.0008(13) 0.0028(14) 0.0004(14)
C15 0.0185(19) 0.0189(16) 0.0166(16) 0.0019(13) 0.0027(14) 0.0012(15)
C16 0.022(2) 0.0198(17) 0.0211(18) -0.0036(15) 0.0003(15) -0.0017(16)
C17 0.027(2) 0.0172(18) 0.0223(18) -0.0034(14) 0.0045(16) 0.0010(16)
C18 0.0188(19) 0.0154(16) 0.0157(16) 0.0001(13) 0.0049(14) 0.0006(14)
C19 0.0193(19) 0.0191(17) 0.0176(17) 0.0034(13) 0.0070(14) 0.0059(15)
C20 0.0136(17) 0.0183(16) 0.0224(17) -0.0012(14) 0.0042(14) -0.0033(14)
C21 0.0212(19) 0.0187(17) 0.0227(18) -0.0009(14) 0.0029(15) 0.0008(15)
C22 0.025(2) 0.0252(18) 0.0188(18) -0.0055(15) 0.0088(15) -0.0030(16)
C23 0.0144(19) 0.0228(18) 0.035(2) -0.0082(15) 0.0074(16) 0.0020(15)
C24 0.020(2) 0.0233(18) 0.0277(19) 0.0014(15) -0.0002(16) 0.0041(15)
C25 0.025(2) 0.0220(17) 0.0193(18) -0.0030(14) 0.0049(15) -0.0017(15)
C26 0.0095(17) 0.0173(16) 0.0247(18) -0.0041(13) 0.0001(14) 0.0017(14)
C27 0.0153(19) 0.0208(17) 0.0281(19) -0.0021(14) 0.0079(15) -0.0026(15)
C28 0.025(2) 0.0223(18) 0.0211(18) -0.0032(14) 0.0004(16) 0.0046(16)
C29 0.0134(18) 0.0231(18) 0.033(2) -0.0101(15) -0.0046(16) 0.0037(15)
C30 0.0127(18) 0.0165(17) 0.039(2) -0.0018(15) 0.0062(16) 0.0017(14)
C31 0.0177(19) 0.0180(17) 0.0234(18) 0.0011(13) 0.0056(15) 0.0055(14)
C32 0.0144(18) 0.0180(16) 0.0176(16) -0.0031(13) 0.0048(14) 0.0003(14)
C33 0.0149(19) 0.0225(17) 0.0223(18) 0.0007(14) 0.0066(15) -0.0024(14)
C34 0.021(2) 0.0162(17) 0.0252(18) 0.0024(14) 0.0042(15) 0.0017(15)
C35 0.0122(19) 0.0267(19) 0.034(2) 0.0013(15) 0.0038(16) 0.0095(15)
C36 0.0150(19) 0.0258(19) 0.0305(19) 0.0022(15) 0.0101(15) -0.0033(16)
C37 0.0158(18) 0.0182(17) 0.0237(18) 0.0015(14) 0.0026(15) -0.0004(14)
C38 0.021(2) 0.0221(17) 0.0217(18) 0.0030(14) 0.0006(15) -0.0001(15)
C39 0.027(2) 0.033(2) 0.037(2) -0.0003(18) -0.0012(19) -0.0009(18)
C40 0.030(3) 0.041(2) 0.046(3) 0.013(2) -0.009(2) -0.014(2)
C41 0.061(3) 0.030(2) 0.035(2) 0.0025(19) -0.015(2) -0.013(2)
C42 0.046(3) 0.028(2) 0.033(2) -0.0082(18) -0.003(2) -0.005(2)
C43 0.030(2) 0.032(2) 0.030(2) -0.0020(16) 0.0005(18) -0.0012(19)
C44 0.0225(19) 0.0231(17) 0.0114(15) 0.0005(13) 0.0016(14) 0.0010(16)
C45 0.025(2) 0.0253(19) 0.0248(19) -0.0009(16) 0.0048(16) -0.0004(17)
C46 0.019(2) 0.045(2) 0.0239(19) -0.0001(17) 0.0034(16) 0.0027(19)
C47 0.032(2) 0.043(2) 0.023(2) 0.0051(17) 0.0030(17) 0.013(2)
C48 0.035(2) 0.035(2) 0.024(2) -0.0015(17) 0.0061(17) 0.013(2)
C49 0.027(2) 0.028(2) 0.0198(18) -0.0020(15) 0.0008(16) 0.0007(17)
C50 0.0177(19) 0.0232(18) 0.0240(18) 0.0006(14) 0.0028(15) -0.0003(15)
C51 0.024(2) 0.029(2) 0.0262(19) 0.0034(16) 0.0072(16) 0.0011(17)
C52 0.032(2) 0.045(2) 0.024(2) 0.0113(18) 0.0110(17) 0.000(2)
C53 0.038(3) 0.055(3) 0.028(2) 0.001(2) 0.018(2) 0.004(2)
C54 0.065(3) 0.039(2) 0.042(3) 0.000(2) 0.028(2) 0.015(2)
C55 0.045(3) 0.033(2) 0.032(2) 0.0067(17) 0.0197(19) 0.0121(19)

loop_
_atom_type_symbol
_atom_type_description
_atom_type_scat_dispersion_real
_atom_type_scat_dispersion_imag
_atom_type_scat_source
C C 0.0033 0.0016 'International Tables Vol C Tables 4.2.6.8 and 6.1.1.4'
H H 0.0000 0.0000 'International Tables Vol C Tables 4.2.6.8 and 6.1.1.4'
N N 0.0061 0.0033 'International Tables Vol C Tables 4.2.6.8 and 6.1.1.4'
O O 0.0106 0.0060 'International Tables Vol C Tables 4.2.6.8 and 6.1.1.4'
F F 0.0171 0.0103 'International Tables Vol C Tables 4.2.6.8 and 6.1.1.4'
P P 0.1023 0.0942 'International Tables Vol C Tables 4.2.6.8 and 6.1.1.4'
Mn Mn 0.3368 0.7283 'International Tables Vol C Tables 4.2.6.8 and 6.1.1.4'

loop_
_geom_angle_atom_site_label_1
_geom_angle_atom_site_label_2
_geom_angle_atom_site_label_3
_geom_angle
_geom_angle_publ_flag
N4 Mn N2 162.50(10) yes
N4 Mn N3 80.31(10) yes
N2 Mn N3 89.50(10) yes
N4 Mn N1 89.26(10) yes
N2 Mn N1 95.79(10) yes
N3 Mn N1 159.52(10) yes
N4 Mn O 96.60(9) yes
N2 Mn O 98.68(9) yes
N3 Mn O 96.56(9) yes
N1 Mn O 102.14(9) yes
O P C38 113.70(13) ?
O P C44 111.31(13) ?
C38 P C44 105.59(14) ?
O P C50 108.02(13) ?
C38 P C50 109.30(15) ?
C44 P C50 108.84(14) ?
P O Mn 158.61(13) yes
C4 N1 C1 108.0(2) ?
C4 N1 Mn 124.28(19) ?
C1 N1 Mn 127.13(19) ?
C6 N2 C9 108.0(2) ?
C6 N2 Mn 124.73(19) ?
C9 N2 Mn 126.73(19) ?
C11 N3 C14 109.7(2) ?
C11 N3 Mn 130.00(19) ?
C14 N3 Mn 116.1(2) ?
C18 N4 C15 110.0(2) ?
C18 N4 Mn 133.1(2) ?
C15 N4 Mn 116.7(2) ?
N1 C1 C19 124.4(3) ?
N1 C1 C2 107.3(3) ?
C19 C1 C2 128.3(3) ?
C3 C2 C1 108.9(3) ?
C2 C3 C4 107.6(3) ?
N1 C4 C5 123.9(3) ?
N1 C4 C3 108.3(3) ?
C5 C4 C3 127.8(3) ?
C6 C5 C4 126.6(3) ?
C6 C5 C26 117.7(3) ?
C4 C5 C26 115.7(3) ?
N2 C6 C5 123.5(3) ?
N2 C6 C7 108.1(3) ?
C5 C6 C7 128.3(3) ?
C8 C7 C6 107.7(3) ?
C7 C8 C9 108.3(3) ?
C10 C9 N2 124.0(3) ?
C10 C9 C8 128.2(3) ?
N2 C9 C8 107.8(3) ?
C9 C10 C11 124.1(3) ?
C9 C10 C32 120.1(3) ?
C11 C10 C32 115.8(3) ?
N3 C11 C10 120.3(3) ?
N3 C11 C12 107.4(3) ?
C10 C11 C12 132.2(3) ?
C13 C12 C11 107.7(3) ?
C12 C13 C14 107.4(3) ?
N3 C14 C15 112.5(3) ?
N3 C14 C13 107.8(3) ?
C15 C14 C13 139.4(3) ?
N4 C15 C14 112.2(3) ?
N4 C15 C16 107.1(3) ?
C14 C15 C16 140.6(3) ?
C17 C16 C15 108.0(3) ?
C16 C17 C18 107.9(3) ?
N4 C18 C19 120.0(3) ?
N4 C18 C17 106.9(3) ?
C19 C18 C17 132.9(3) ?
C1 C19 C18 124.1(3) ?
C1 C19 C20 118.3(3) ?
C18 C19 C20 117.6(3) ?
C25 C20 C21 116.3(3) ?
C25 C20 C19 121.4(3) ?
C21 C20 C19 122.2(3) ?
F1 C21 C20 120.8(3) ?
F1 C21 C22 116.8(3) ?
C20 C21 C22 122.4(3) ?
F2 C22 C23 120.2(3) ?
F2 C22 C21 120.8(3) ?
C23 C22 C21 119.0(3) ?
F3 C23 C24 120.1(3) ?
F3 C23 C22 119.9(3) ?
C24 C23 C22 119.9(3) ?
F4 C24 C23 120.3(3) ?
F4 C24 C25 120.0(3) ?
C23 C24 C25 119.8(3) ?
F5 C25 C20 120.1(3) ?
F5 C25 C24 117.4(3) ?
C20 C25 C24 122.5(3) ?
C27 C26 C31 116.0(3) ?
C27 C26 C5 122.4(3) ?
C31 C26 C5 121.4(3) ?
F6 C27 C26 119.4(3) ?
F6 C27 C28 117.8(3) ?
C26 C27 C28 122.8(3) ?
F7 C28 C27 121.3(3) ?
F7 C28 C29 119.6(3) ?
C27 C28 C29 119.1(3) ?
F8 C29 C30 120.4(3) ?
F8 C29 C28 119.3(3) ?
C30 C29 C28 120.3(3) ?
F9 C30 C29 119.2(3) ?
F9 C30 C31 121.5(3) ?
C29 C30 C31 119.3(3) ?
F10 C31 C30 118.4(3) ?
F10 C31 C26 119.1(3) ?
C30 C31 C26 122.5(3) ?
C37 C32 C33 115.1(3) ?
C37 C32 C10 122.8(3) ?
C33 C32 C10 121.7(3) ?
F11 C33 C34 118.3(3) ?
F11 C33 C32 119.4(3) ?
C34 C33 C32 122.3(3) ?
F12 C34 C33 120.3(3) ?
F12 C34 C35 119.4(3) ?
C33 C34 C35 120.3(3) ?
F13 C35 C34 120.6(3) ?
F13 C35 C36 120.3(3) ?
C34 C35 C36 119.0(3) ?
F14 C36 C37 120.3(3) ?
F14 C36 C35 119.9(3) ?
C37 C36 C35 119.8(3) ?
F15 C37 C36 117.2(3) ?
F15 C37 C32 119.3(3) ?
C36 C37 C32 123.5(3) ?
C43 C38 C39 119.2(3) ?
C43 C38 P 118.9(3) ?
C39 C38 P 121.7(3) ?
C38 C39 C40 119.3(4) ?
C41 C40 C39 120.5(4) ?
C40 C41 C42 120.3(4) ?
C43 C42 C41 119.3(4) ?
C38 C43 C42 121.3(4) ?
C45 C44 C49 119.0(3) ?
C45 C44 P 118.7(2) ?
C49 C44 P 122.3(3) ?
C44 C45 C46 120.7(3) ?
C45 C46 C47 119.6(4) ?
C48 C47 C46 120.2(4) ?
C47 C48 C49 120.9(3) ?
C48 C49 C44 119.6(3) ?
C55 C50 C51 119.6(3) ?
C55 C50 P 118.1(2) ?
C51 C50 P 122.3(2) ?
C52 C51 C50 119.8(3) ?
C51 C52 C53 121.1(4) ?
C52 C53 C54 119.6(4) ?
C53 C54 C55 120.6(4) ?
C50 C55 C54 119.4(3) ?

loop_
_geom_bond_atom_site_label_1
_geom_bond_atom_site_label_2
_geom_bond_distance
_geom_bond_publ_flag
Mn N4 1.910(2) yes
Mn N2 1.919(2) yes
Mn N3 1.913(2) yes
Mn N1 1.923(2) yes
Mn O 2.0747(19) yes
P O 1.5015(19) yes
P C38 1.783(3) ?
P C44 1.790(3) ?
P C50 1.802(3) ?
F1 C21 1.345(3) ?
F2 C22 1.333(3) ?
F3 C23 1.340(3) ?
F4 C24 1.347(3) ?
F5 C25 1.347(3) ?
F6 C27 1.339(3) ?
F7 C28 1.346(3) ?
F8 C29 1.349(3) ?
F9 C30 1.342(3) ?
F10 C31 1.337(3) ?
F11 C33 1.342(3) ?
F12 C34 1.348(3) ?
F13 C35 1.340(3) ?
F14 C36 1.351(3) ?
F15 C37 1.361(3) ?
N1 C4 1.380(3) ?
N1 C1 1.391(3) ?
N2 C6 1.387(3) ?
N2 C9 1.393(3) ?
N3 C11 1.364(3) ?
N3 C14 1.374(3) ?
N4 C18 1.357(3) ?
N4 C15 1.378(4) ?
C1 C19 1.401(4) ?
C1 C2 1.421(4) ?
C2 C3 1.352(4) ?
C3 C4 1.424(4) ?
C4 C5 1.409(4) ?
C5 C6 1.404(4) ?
C5 C26 1.491(4) ?
C6 C7 1.435(4) ?
C7 C8 1.363(4) ?
C8 C9 1.431(4) ?
C9 C10 1.404(4) ?
C10 C11 1.416(4) ?
C10 C32 1.483(4) ?
C11 C12 1.425(4) ?
C12 C13 1.382(4) ?
C13 C14 1.416(4) ?
C14 C15 1.414(4) ?
C15 C16 1.421(4) ?
C16 C17 1.358(4) ?
C17 C18 1.438(4) ?
C18 C19 1.412(4) ?
C19 C20 1.499(4) ?
C20 C25 1.381(4) ?
C20 C21 1.374(4) ?
C21 C22 1.391(4) ?
C22 C23 1.378(4) ?
C23 C24 1.362(4) ?
C24 C25 1.378(4) ?
C26 C27 1.380(4) ?
C26 C31 1.399(4) ?
C27 C28 1.372(4) ?
C28 C29 1.384(4) ?
C29 C30 1.369(4) ?
C30 C31 1.370(4) ?
C32 C37 1.377(4) ?
C32 C33 1.407(4) ?
C33 C34 1.367(4) ?
C34 C35 1.373(4) ?
C35 C36 1.377(4) ?
C36 C37 1.366(4) ?
C38 C43 1.385(4) ?
C38 C39 1.392(5) ?
C39 C40 1.399(5) ?
C40 C41 1.377(5) ?
C41 C42 1.383(5) ?
C42 C43 1.383(5) ?
C44 C45 1.392(4) ?
C44 C49 1.405(4) ?
C45 C46 1.389(4) ?
C46 C47 1.391(5) ?
C47 C48 1.372(5) ?
C48 C49 1.385(4) ?
C50 C55 1.384(4) ?
C50 C51 1.398(4) ?
C51 C52 1.375(4) ?
C52 C53 1.367(5) ?
C53 C54 1.380(5) ?
C54 C55 1.395(5) ?
